data_7230291
loop_
_publ_author_name
'Oberle, Carl D.'
'Bequette, Dylan G.'
'Brewer, Taylor K.'
'Terry, Traviona R. R.'
'Beatty, Alicia M.'

_publ_section_title
;
 \p-Choreography in aromatic ammonium formate solids
;
_journal_issue 13
_journal_name_full CrystEngComm
_journal_page_first 1899
_journal_paper_doi 10.1039/C8CE00198G
_journal_volume 20
_journal_year 2018
_chemical_formula_moiety 'C7 H10 N, C H O2'
_chemical_formula_sum 'C8 H11 N O2'
_chemical_formula_weight 153.18
_chemical_melting_point 360(8)
_chemical_name_systematic 'Benzylammonium Formate'
_space_group_crystal_system orthorhombic
_space_group_IT_number 61
_space_group_name_Hall '-P 2ac 2ab'
_space_group_name_H-M_alt 'P b c a'
_symmetry_space_group_name_Hall '-P 2ac 2ab'
_symmetry_space_group_name_H-M 'P b c a'
_atom_sites_solution_hydrogens difmap
_atom_sites_solution_primary direct
_audit_creation_date 2017-09-29
_audit_creation_method
;
Olex2 1.2
(compiled 2017.08.10 svn.r3458 for OlexSys, GUI svn.r5381)
;
_audit_update_record
;
2017-09-30 deposited with the CCDC.
2018-03-05 downloaded from the CCDC.
;
_cell_angle_alpha 90
_cell_angle_beta 90
_cell_angle_gamma 90
_cell_formula_units_Z 8
_cell_length_a 8.5468(5)
_cell_length_b 11.0536(7)
_cell_length_c 17.5296(10)
_cell_measurement_reflns_used 9858
_cell_measurement_temperature 100(2)
_cell_measurement_theta_max 31.92
_cell_measurement_theta_min 2.32
_cell_volume 1656.07(17)
_computing_cell_refinement 'SAINT v8.34A (Bruker, 2013)'
_computing_data_reduction 'SAINT v8.34A (Bruker, 2013)'
_computing_molecular_graphics 'Olex2 (Dolomanov et al., 2009)'
_computing_publication_material 'Olex2 (Dolomanov et al., 2009)'
_computing_structure_refinement 'XL (Sheldrick, 2008)'
_computing_structure_solution 'XS (Sheldrick, 2008)'
_diffrn_ambient_temperature 99.99
_diffrn_measured_fraction_theta_full 1.000
_diffrn_measured_fraction_theta_max 1.000
_diffrn_measurement_device_type 'Bruker APEX-II CCD'
_diffrn_measurement_method '\f and \w scans'
_diffrn_radiation_type MoK\a
_diffrn_radiation_wavelength 0.71073
_diffrn_reflns_av_R_equivalents 0.0355
_diffrn_reflns_av_unetI/netI 0.0133
_diffrn_reflns_Laue_measured_fraction_full 1.000
_diffrn_reflns_Laue_measured_fraction_max 1.000
_diffrn_reflns_limit_h_max 12
_diffrn_reflns_limit_h_min -12
_diffrn_reflns_limit_k_max 15
_diffrn_reflns_limit_k_min -16
_diffrn_reflns_limit_l_max 26
_diffrn_reflns_limit_l_min -26
_diffrn_reflns_number 39249
_diffrn_reflns_point_group_measured_fraction_full 1.000
_diffrn_reflns_point_group_measured_fraction_max 1.000
_diffrn_reflns_theta_full 25.242
_diffrn_reflns_theta_max 31.966
_diffrn_reflns_theta_min 2.324
_diffrn_standards_number 0
_exptl_absorpt_coefficient_mu 0.089
_exptl_absorpt_correction_T_max 0.7463
_exptl_absorpt_correction_T_min 0.7075
_exptl_absorpt_correction_type multi-scan
_exptl_absorpt_process_details
'SADABS-2014/5 (Bruker,2014/5) was used for absorption correction. wR2(int) was 0.0562 before and 0.0492 after correction. The Ratio of minimum to maximum transmission is 0.9480. The \l/2 correction factor is 0.00150.'
_exptl_crystal_colour colourless
_exptl_crystal_colour_primary colourless
_exptl_crystal_density_diffrn 1.229
_exptl_crystal_description block
_exptl_crystal_F_000 656
_exptl_crystal_recrystallization_method 'Re-crystallisation from solvent: Ethanol'
_exptl_crystal_size_max 0.467
_exptl_crystal_size_mid 0.363
_exptl_crystal_size_min 0.152
_refine_diff_density_max 0.404
_refine_diff_density_min -0.187
_refine_diff_density_rms 0.045
_refine_ls_extinction_method none
_refine_ls_goodness_of_fit_ref 1.045
_refine_ls_hydrogen_treatment refall
_refine_ls_matrix_type full
_refine_ls_number_parameters 144
_refine_ls_number_reflns 2869
_refine_ls_number_restraints 0
_refine_ls_restrained_S_all 1.045
_refine_ls_R_factor_all 0.0398
_refine_ls_R_factor_gt 0.0354
_refine_ls_shift/su_max 0.001
_refine_ls_shift/su_mean 0.000
_refine_ls_structure_factor_coef Fsqd
_refine_ls_weighting_details 'w=1/[\s^2^(Fo^2^)+(0.0590P)^2^+0.3470P] where P=(Fo^2^+2Fc^2^)/3'
_refine_ls_weighting_scheme calc
_refine_ls_wR_factor_gt 0.0975
_refine_ls_wR_factor_ref 0.1027
_reflns_Friedel_coverage 0.000
_reflns_number_gt 2557
_reflns_number_total 2869
_reflns_threshold_expression 'I > 2\s(I)'
_cod_data_source_file c8ce00198g1.cif
_cod_data_source_block ab54016
_cod_depositor_comments
;
The following automatic conversions were performed:

'_chemical_melting_point' value '352.15-367.15' was changed to
'360(8)' - the average value was taken and precision was estimated.

Automatic conversion script
Id: cif_fix_values 4973 2017-02-22 13:04:09Z antanas 

 Adding full bibliography for 7230287--7230294.cif.
;
_cod_database_code 7230291
_shelxl_version_number 2014-3
_shelx_space_group_comment
;
The symmetry employed for this shelxl refinement is uniquely defined
by the following loop, which should always be used as a source of
symmetry information in preference to the above space-group names.
They are only intended as comments.
;
_shelx_estimated_absorpt_t_max 0.987
_shelx_estimated_absorpt_t_min 0.960
_olex2_refinement_description
;
;
_olex2_submission_special_instructions 'No special instructions were received'

loop_
_space_group_symop_operation_xyz
'x, y, z'
'-x+1/2, -y, z+1/2'
'x+1/2, -y+1/2, -z'
'-x, y+1/2, -z+1/2'
'-x, -y, -z'
'x-1/2, y, -z-1/2'
'-x-1/2, y-1/2, z'
'x, -y-1/2, z-1/2'

loop_
_atom_site_label
_atom_site_type_symbol
_atom_site_fract_x
_atom_site_fract_y
_atom_site_fract_z
_atom_site_U_iso_or_equiv
_atom_site_adp_type
_atom_site_occupancy
_atom_site_site_symmetry_order
_atom_site_calc_flag
H2A H -0.0843(14) 1.3742(11) -0.2156(6) 0.026(3) Uiso 1 1 d
H2B H -0.2353(15) 1.3866(11) -0.1762(7) 0.029(3) Uiso 1 1 d
H2C H -0.1445(14) 1.2673(11) -0.1664(7) 0.029(3) Uiso 1 1 d
H4A H 0.0538(16) 1.3804(12) -0.1067(7) 0.032(3) Uiso 1 1 d
H4B H -0.0505(14) 1.4954(10) -0.1139(7) 0.025(3) Uiso 1 1 d
H5 H -0.4046(15) 1.4885(11) 0.0862(7) 0.028(3) Uiso 1 1 d
H6 H -0.0856(14) 1.2150(11) 0.1249(7) 0.031(3) Uiso 1 1 d
H8 H 0.0179(15) 1.2474(11) 0.0022(7) 0.030(3) Uiso 1 1 d
H9 H -0.2914(14) 1.5175(11) -0.0347(7) 0.029(3) Uiso 1 1 d
H10 H -0.2998(14) 1.3350(11) 0.1658(7) 0.028(3) Uiso 1 1 d
C3 C -0.12831(8) 1.38478(6) -0.02820(4) 0.01640(13) Uani 1 1 d
C4 C -0.05374(8) 1.40944(7) -0.10443(4) 0.01864(14) Uani 1 1 d
C5 C -0.31709(8) 1.43686(7) 0.06913(4) 0.02048(14) Uani 1 1 d
C6 C -0.13174(10) 1.27637(7) 0.09186(4) 0.02324(15) Uani 1 1 d
C8 C -0.06833(9) 1.29507(7) 0.01952(4) 0.02156(15) Uani 1 1 d
C9 C -0.25323(8) 1.45564(6) -0.00301(4) 0.01790(14) Uani 1 1 d
C10 C -0.25614(9) 1.34734(7) 0.11658(4) 0.02135(15) Uani 1 1 d
N2 N -0.13964(7) 1.35379(5) -0.16988(3) 0.01626(12) Uani 1 1 d
H7 H 0.0059(14) 0.9058(10) 0.2508(7) 0.028(3) Uiso 1 1 d
C7 C 0.07661(8) 0.95313(6) 0.21621(4) 0.01784(14) Uani 1 1 d
O O 0.17271(7) 0.89525(5) 0.17706(3) 0.02246(13) Uani 1 1 d
O1 O 0.06067(6) 1.06678(5) 0.21644(3) 0.02019(12) Uani 1 1 d

loop_
_atom_site_aniso_label
_atom_site_aniso_U_11
_atom_site_aniso_U_22
_atom_site_aniso_U_33
_atom_site_aniso_U_23
_atom_site_aniso_U_13
_atom_site_aniso_U_12
C3 0.0179(3) 0.0161(3) 0.0152(3) -0.0019(2) -0.0003(2) -0.0022(2)
C4 0.0185(3) 0.0212(3) 0.0162(3) -0.0024(2) 0.0010(2) -0.0045(2)
C5 0.0188(3) 0.0231(3) 0.0195(3) -0.0023(2) 0.0017(2) -0.0010(2)
C6 0.0306(4) 0.0194(3) 0.0197(3) 0.0025(2) -0.0021(3) 0.0010(3)
C8 0.0258(3) 0.0182(3) 0.0207(3) -0.0008(2) 0.0004(3) 0.0038(3)
C9 0.0173(3) 0.0185(3) 0.0179(3) 0.0005(2) -0.0005(2) -0.0003(2)
C10 0.0248(3) 0.0232(3) 0.0161(3) -0.0004(2) 0.0004(2) -0.0047(3)
N2 0.0177(3) 0.0153(2) 0.0158(2) -0.00072(19) 0.00046(19) -0.00053(19)
C7 0.0194(3) 0.0189(3) 0.0152(3) 0.0017(2) -0.0018(2) -0.0029(2)
O 0.0267(3) 0.0169(2) 0.0238(3) -0.00169(18) 0.0026(2) -0.00003(19)
O1 0.0223(3) 0.0184(2) 0.0199(2) 0.00001(17) 0.00202(18) 0.00131(18)

loop_
_atom_type_symbol
_atom_type_description
_atom_type_scat_dispersion_real
_atom_type_scat_dispersion_imag
_atom_type_scat_source
C C 0.0033 0.0016 'International Tables Vol C Tables 4.2.6.8 and 6.1.1.4'
H H 0.0000 0.0000 'International Tables Vol C Tables 4.2.6.8 and 6.1.1.4'
N N 0.0061 0.0033 'International Tables Vol C Tables 4.2.6.8 and 6.1.1.4'
O O 0.0106 0.0060 'International Tables Vol C Tables 4.2.6.8 and 6.1.1.4'

loop_
_geom_angle_atom_site_label_1
_geom_angle_atom_site_label_2
_geom_angle_atom_site_label_3
_geom_angle
C8 C3 C4 120.36(6)
C8 C3 C9 119.36(6)
C9 C3 C4 120.21(6)
N2 C4 C3 113.51(6)
C9 C5 C10 120.08(7)
C10 C6 C8 119.79(7)
C6 C8 C3 120.52(7)
C5 C9 C3 120.22(6)
C6 C10 C5 120.03(7)
O C7 O1 125.65(7)

loop_
_geom_bond_atom_site_label_1
_geom_bond_atom_site_label_2
_geom_bond_distance
C3 C4 1.5053(10)
C3 C8 1.3950(10)
C3 C9 1.3958(10)
C4 N2 1.4946(9)
C5 C9 1.3928(10)
C5 C10 1.3936(11)
C6 C8 1.3945(11)
C6 C10 1.3905(11)
C7 O 1.2469(9)
C7 O1 1.2635(9)
